data_7061889
loop_
_publ_author_name
'Vithana, Vidushi P.'
'Guo, Zhifang'
'Deacon, Glen B.'
'Somers, Anthony E.'
'Junk, Peter C.'

_publ_section_title
;
 Synthesis, structure, and corrosion inhibiting properties of REIII
 3-thiophenecarboxylate complexes
;
_journal_issue 40
_journal_name_full 'New Journal of Chemistry'
_journal_page_first 19104
_journal_page_last 19111
_journal_paper_doi 10.1039/D2NJ03556A
_journal_volume 46
_journal_year 2022
_chemical_formula_moiety 'C30 H26 Dy2 O16 S6, H2 O'
_chemical_formula_sum 'C30 H28 Dy2 O17 S6'
_chemical_formula_weight 1177.88
_space_group_crystal_system monoclinic
_space_group_IT_number 14
_space_group_name_Hall '-P 2ybc'
_space_group_name_H-M_alt 'P 1 21/c 1'
_atom_sites_solution_hydrogens mixed
_atom_sites_solution_primary dual
_audit_creation_date 2021-10-08
_audit_creation_method
;
Olex2 1.3
(compiled 2020.11.12 svn.r5f609507 for OlexSys, GUI svn.r6272)
;
_audit_update_record
;
2022-07-05 deposited with the CCDC.	2022-09-07 downloaded from the CCDC.
;
_cell_angle_alpha 90
_cell_angle_beta 115.932(8)
_cell_angle_gamma 90
_cell_formula_units_Z 2
_cell_length_a 9.9091(7)
_cell_length_b 19.1194(7)
_cell_length_c 11.0210(7)
_cell_measurement_reflns_used 3996
_cell_measurement_temperature 123.00(10)
_cell_measurement_theta_max 27
_cell_measurement_theta_min 3
_cell_volume 1877.8(2)
_computing_cell_refinement 'CrysAlisPro 1.171.41.113a (Rigaku OD, 2021)'
_computing_data_collection 'CrysAlisPro 1.171.41.113a (Rigaku OD, 2021)'
_computing_data_reduction 'CrysAlisPro 1.171.41.113a (Rigaku OD, 2021)'
_computing_molecular_graphics 'Olex2 1.3 (Dolomanov et al., 2009)'
_computing_publication_material 'Olex2 1.3 (Dolomanov et al., 2009)'
_computing_structure_refinement 'SHELXL 2018/3 (Sheldrick, 2015)'
_computing_structure_solution 'SHELXT 2018/2 (Sheldrick, 2018)'
_diffrn_ambient_temperature 123.00(10)
_diffrn_measured_fraction_theta_full 0.971
_diffrn_measured_fraction_theta_max 0.964
_diffrn_measurement_device_type 'XtaLAB Synergy, Dualflex, HyPix'
_diffrn_measurement_method '\f and \w scans'
_diffrn_radiation_monochromator graphite
_diffrn_radiation_type MoK\a
_diffrn_radiation_wavelength 0.71073
_diffrn_reflns_av_R_equivalents 0.0339
_diffrn_reflns_av_unetI/netI 0.0371
_diffrn_reflns_Laue_measured_fraction_full 0.971
_diffrn_reflns_Laue_measured_fraction_max 0.964
_diffrn_reflns_limit_h_max 12
_diffrn_reflns_limit_h_min -12
_diffrn_reflns_limit_k_max 24
_diffrn_reflns_limit_k_min -24
_diffrn_reflns_limit_l_max 14
_diffrn_reflns_limit_l_min -11
_diffrn_reflns_number 12382
_diffrn_reflns_point_group_measured_fraction_full 0.971
_diffrn_reflns_point_group_measured_fraction_max 0.964
_diffrn_reflns_theta_full 25.242
_diffrn_reflns_theta_max 27.097
_diffrn_reflns_theta_min 3.730
_diffrn_source 'micro-focus sealed X-ray tube'
_diffrn_standards_number 0
_exptl_absorpt_coefficient_mu 4.357
_exptl_absorpt_correction_T_max 1.00000
_exptl_absorpt_correction_T_min 0.82047
_exptl_absorpt_correction_type multi-scan
_exptl_absorpt_process_details
;
CrysAlisPro 1.171.41.113a (Rigaku Oxford Diffraction, 2021)
Empirical absorption correction using spherical harmonics,
implemented in SCALE3 ABSPACK scaling algorithm.
;
_exptl_crystal_colour colourless
_exptl_crystal_colour_primary colourless
_exptl_crystal_density_diffrn 2.083
_exptl_crystal_description plate
_exptl_crystal_F_000 1144
_exptl_crystal_size_max 0.134
_exptl_crystal_size_mid 0.062
_exptl_crystal_size_min 0.027
_refine_diff_density_max 0.608
_refine_diff_density_min -0.629
_refine_diff_density_rms 0.115
_refine_ls_extinction_method none
_refine_ls_goodness_of_fit_ref 1.051
_refine_ls_hydrogen_treatment constr
_refine_ls_matrix_type full
_refine_ls_number_parameters 282
_refine_ls_number_reflns 3996
_refine_ls_number_restraints 29
_refine_ls_restrained_S_all 1.052
_refine_ls_R_factor_all 0.0313
_refine_ls_R_factor_gt 0.0256
_refine_ls_shift/su_max 0.003
_refine_ls_shift/su_mean 0.000
_refine_ls_structure_factor_coef Fsqd
_refine_ls_weighting_details 'w=1/[\s^2^(Fo^2^)+(0.0193P)^2^+2.0869P] where P=(Fo^2^+2Fc^2^)/3'
_refine_ls_weighting_scheme calc
_refine_ls_wR_factor_gt 0.0561
_refine_ls_wR_factor_ref 0.0581
_reflns_Friedel_coverage 0.000
_reflns_number_gt 3487
_reflns_number_total 3996
_reflns_threshold_expression 'I > 2\s(I)'
_cod_data_source_file d2nj03556a2.cif
_cod_data_source_block dy1
_cod_depositor_comments 'Adding full bibliography for 7061882--7061892.cif.'
_cod_database_code 7061889
_shelx_shelxl_version_number 2018/3
_shelx_space_group_comment
;
The symmetry employed for this shelxl refinement is uniquely defined
by the following loop, which should always be used as a source of
symmetry information in preference to the above space-group names.
They are only intended as comments.
;
_shelx_estimated_absorpt_t_max 0.891
_shelx_estimated_absorpt_t_min 0.593
_olex2_refinement_description
;
1. Restrained distances
 C9-C8 \\sim C9A-C10
 with sigma of 0.02
 C14A-C15 \\sim C14-C13
 with sigma of 0.02
 C5-C4 \\sim C5A-C3
 with sigma of 0.02
2. Rigid bond restraints
 C14, C13
 with sigma for 1-2 distances of 0.001 and sigma for 1-3 distances of 0.001
 C14A, C15
 with sigma for 1-2 distances of 0.001 and sigma for 1-3 distances of 0.001
3. Uiso/Uaniso restraints and constraints
C14A \\sim C15: within 2A with sigma of 0.01 and sigma for terminal atoms of
0.02 within 2A
C14 \\sim C13: within 2A with sigma of 0.01 and sigma for terminal atoms of
0.02 within 2A
Uanis(C5A) \\sim Ueq, Uanis(C5) \\sim Ueq: with sigma of 0.005 and sigma for
terminal atoms of 0.01
Uanis(S1) = Uanis(S1A)
Uanis(S2) = Uanis(S2A)
Uanis(S3) = Uanis(S3A)
Uanis(C5A) = Uanis(C5)
Uanis(C14) = Uanis(C14A)
Uanis(C9) = Uanis(C9A)
4. Others
 Sof(S2)=Sof(H10A)=1-FVAR(1)
 Sof(S2A)=Sof(H8AA)=FVAR(1)
 Sof(S3)=Sof(H15A)=1-FVAR(2)
 Sof(S3A)=Sof(H13)=FVAR(2)
 Sof(S1)=Sof(H3A)=1-FVAR(3)
 Sof(S1A)=Sof(H4B)=FVAR(3)
 Sof(H3B)=Sof(C5A)=Sof(H5A)=1-FVAR(4)
 Sof(H4A)=Sof(C5)=Sof(H5)=FVAR(4)
 Sof(H13A)=Sof(C14)=Sof(H14)=1-FVAR(5)
 Sof(H15)=Sof(C14A)=Sof(H14A)=FVAR(5)
 Sof(H10)=Sof(C9A)=Sof(H9A)=1-FVAR(6)
 Sof(H8BB)=Sof(C9)=Sof(H9)=FVAR(6)
 Fixed Sof: O9(0.5) H9B(0.5) H9C(0.5)
5.a Free rotating group:
 O9(H9B,H9C)
5.b Rotating group:
 O8(H8A,H8B), O7(H7A,H7B)
5.c Aromatic/amide H refined with riding coordinates:
 C4(H4B), C4(H4A), C8(H8AA), C8(H8BB), C10(H10A), C10(H10), C3(H3A), C3(H3B),
 C15(H15A), C15(H15), C13(H13), C13(H13A), C5(H5), C5A(H5A), C14(H14),
 C14A(H14A), C9(H9), C9A(H9A)
;
_olex2_submission_special_instructions 'No special instructions were received'

loop_
_space_group_symop_operation_xyz
'x, y, z'
'-x, y+1/2, -z+1/2'
'-x, -y, -z'
'x, -y-1/2, z-1/2'

loop_
_atom_site_label
_atom_site_type_symbol
_atom_site_fract_x
_atom_site_fract_y
_atom_site_fract_z
_atom_site_U_iso_or_equiv
_atom_site_adp_type
_atom_site_occupancy
_atom_site_site_symmetry_order
_atom_site_calc_flag
_atom_site_refinement_flags_posn
_atom_site_refinement_flags_adp
_atom_site_refinement_flags_occupancy
_atom_site_disorder_assembly
_atom_site_disorder_group
Dy1 Dy 0.80716(2) 0.50546(2) 0.54363(2) 0.01386(6) Uani 1 1 d . . . . .
S3A S 1.0396(3) 0.78147(8) 0.76770(18) 0.0303(6) Uani 0.661(6) 1 d . . P A 1
S2A S 0.2680(6) 0.5841(3) -0.0662(5) 0.0295(9) Uani 0.545(6) 1 d . . P B 1
S1 S 0.5781(4) 0.77532(16) 0.8009(3) 0.0324(5) Uani 0.563(6) 1 d . . P C 1
S2 S 0.4132(10) 0.6303(4) -0.0825(7) 0.0295(9) Uani 0.455(6) 1 d . . P B 2
O4 O 0.7550(3) 0.55038(12) 0.3242(2) 0.0204(5) Uani 1 1 d . . . . .
S1A S 0.7132(5) 0.7553(2) 0.9288(4) 0.0324(5) Uani 0.437(6) 1 d . . P C 2
O1 O 0.8229(3) 0.56164(11) 0.7488(2) 0.0229(5) Uani 1 1 d . . . . .
O2 O 0.6539(3) 0.60155(11) 0.5555(2) 0.0194(5) Uani 1 1 d . . . . .
O8 O 0.6480(3) 0.44078(11) 0.6106(2) 0.0172(5) Uani 1 1 d . . . . .
H8A H 0.592898 0.468740 0.629840 0.026 Uiso 1 1 d R U . . .
H8B H 0.585838 0.417240 0.543660 0.026 Uiso 1 1 d R U . . .
O5 O 1.0116(3) 0.57215(12) 0.5762(3) 0.0323(7) Uani 1 1 d . . . . .
S3 S 1.1644(7) 0.8178(2) 0.6802(6) 0.0303(6) Uani 0.339(6) 1 d . . P A 2
O3 O 0.5664(3) 0.49834(10) 0.3406(2) 0.0154(5) Uani 1 1 d . . . . .
O6 O 1.1963(3) 0.60839(12) 0.5319(3) 0.0280(6) Uani 1 1 d . . . . .
O7 O 1.0070(3) 0.44953(11) 0.7321(2) 0.0198(5) Uani 1 1 d . . . . .
H7A H 1.088879 0.451671 0.723231 0.030 Uiso 1 1 d R U . . .
H7B H 1.026420 0.472724 0.804728 0.030 Uiso 1 1 d R U . . .
C1 C 0.7220(4) 0.60603(16) 0.6823(3) 0.0177(7) Uani 1 1 d . . . . .
C11 C 1.1018(4) 0.61917(15) 0.5769(3) 0.0172(7) Uani 1 1 d . . . . .
C6 C 0.6159(4) 0.53400(15) 0.2718(3) 0.0160(7) Uani 1 1 d . . . . .
C2 C 0.6878(4) 0.66397(16) 0.7535(4) 0.0189(7) Uani 1 1 d . . . . .
C12 C 1.1001(4) 0.68891(15) 0.6349(3) 0.0161(7) Uani 1 1 d . . . . .
C7 C 0.5138(4) 0.55950(15) 0.1372(3) 0.0185(7) Uani 1 1 d . . . . .
C4 C 0.7728(4) 0.67957(18) 0.8892(4) 0.0278(8) Uani 1 1 d D . . . .
H4B H 0.852775 0.651708 0.950860 0.033 Uiso 0.437(6) 1 calc R U P C 2
H4A H 0.858178 0.652628 0.944670 0.033 Uiso 0.600(19) 1 calc R U P C 1
C8 C 0.3616(4) 0.54460(18) 0.0768(4) 0.0274(8) Uani 1 1 d D . . . .
H8AA H 0.315977 0.513894 0.115675 0.033 Uiso 0.545(6) 1 calc R U P B 1
H8BB H 0.311279 0.516709 0.115575 0.033 Uiso 0.42(2) 1 calc R U P B 2
C10 C 0.5545(5) 0.60432(18) 0.0591(4) 0.0262(8) Uani 1 1 d D . . . .
H10A H 0.655106 0.618752 0.085034 0.031 Uiso 0.455(6) 1 calc R U P B 2
H10 H 0.653282 0.621821 0.086615 0.031 Uiso 0.58(2) 1 calc R U P B 1
C3 C 0.5738(5) 0.71212(18) 0.6907(4) 0.0285(8) Uani 1 1 d D . . . .
H3A H 0.502869 0.710111 0.598587 0.034 Uiso 0.563(6) 1 calc R U P C 1
H3B H 0.512357 0.711127 0.596146 0.034 Uiso 0.400(19) 1 calc R U P C 2
C15 C 1.1704(4) 0.74752(17) 0.6139(4) 0.0262(8) Uani 1 1 d D U . . .
H15A H 1.221839 0.744281 0.558871 0.031 Uiso 0.339(6) 1 calc R U P A 2
H15 H 1.226720 0.749184 0.562953 0.031 Uiso 0.750(18) 1 calc R U P A 1
C13 C 1.0295(5) 0.70315(19) 0.7168(4) 0.0281(8) Uani 1 1 d D U . . .
H13 H 0.978088 0.667952 0.740916 0.034 Uiso 0.661(6) 1 calc R U P A 1
H13A H 0.962870 0.675711 0.738055 0.034 Uiso 0.250(18) 1 calc R U P A 2
C5 C 0.7262(9) 0.7368(5) 0.9399(9) 0.0159(15) Uani 0.600(19) 1 d D U P C 1
H5 H 0.766535 0.751844 1.031158 0.019 Uiso 0.600(19) 1 calc R U P C 1
C5A C 0.5540(15) 0.7623(8) 0.7740(13) 0.0159(15) Uani 0.400(19) 1 d D U P C 2
H5A H 0.471841 0.793484 0.751310 0.019 Uiso 0.400(19) 1 calc R U P C 2
C14 C 1.100(3) 0.7856(8) 0.768(2) 0.0290(15) Uani 0.250(18) 1 d D U P A 2
H14 H 1.098339 0.808609 0.843332 0.035 Uiso 0.250(18) 1 calc R U P A 2
C14A C 1.1384(12) 0.8125(5) 0.6924(10) 0.0290(15) Uani 0.750(18) 1 d D U P A 1
H14A H 1.170494 0.859484 0.694470 0.035 Uiso 0.750(18) 1 calc R U P A 1
C9 C 0.291(4) 0.5779(16) -0.054(3) 0.037(5) Uani 0.42(2) 1 d D . P B 2
H9 H 0.188673 0.571288 -0.116732 0.045 Uiso 0.42(2) 1 calc R U P B 2
C9A C 0.432(3) 0.6210(11) -0.067(2) 0.037(5) Uani 0.58(2) 1 d D . P B 1
H9A H 0.436443 0.647165 -0.138016 0.045 Uiso 0.58(2) 1 calc R U P B 1
O9 O 1.0052(7) 0.4774(3) 0.9762(6) 0.0333(15) Uani 0.5 1 d G . P D -1
H9B H 1.067251 0.469968 1.057768 0.050 Uiso 0.5 1 d G U P D -1
H9C H 0.993854 0.521524 0.970990 0.050 Uiso 0.5 1 d G U P D -1

loop_
_atom_site_aniso_label
_atom_site_aniso_U_11
_atom_site_aniso_U_22
_atom_site_aniso_U_33
_atom_site_aniso_U_23
_atom_site_aniso_U_13
_atom_site_aniso_U_12
Dy1 0.01374(9) 0.01366(8) 0.01212(9) 0.00126(5) 0.00376(7) 0.00088(5)
S3A 0.0370(13) 0.0244(6) 0.0311(8) -0.0078(5) 0.0163(8) -0.0023(6)
S2A 0.0296(15) 0.0297(12) 0.0165(10) 0.0064(8) -0.0017(10) -0.0018(12)
S1 0.0425(12) 0.0245(11) 0.0314(11) -0.0068(7) 0.0172(9) 0.0041(8)
S2 0.0296(15) 0.0297(12) 0.0165(10) 0.0064(8) -0.0017(10) -0.0018(12)
O4 0.0163(13) 0.0300(12) 0.0160(13) 0.0039(9) 0.0081(10) 0.0023(9)
S1A 0.0425(12) 0.0245(11) 0.0314(11) -0.0068(7) 0.0172(9) 0.0041(8)
O1 0.0270(14) 0.0229(11) 0.0160(13) -0.0007(9) 0.0066(11) 0.0073(10)
O2 0.0224(13) 0.0178(10) 0.0156(13) -0.0010(9) 0.0060(10) 0.0040(9)
O8 0.0175(12) 0.0202(11) 0.0156(12) -0.0003(9) 0.0088(10) 0.0018(9)
O5 0.0324(16) 0.0190(12) 0.0281(16) 0.0065(10) -0.0028(12) -0.0125(11)
S3 0.0370(13) 0.0244(6) 0.0311(8) -0.0078(5) 0.0163(8) -0.0023(6)
O3 0.0149(12) 0.0165(10) 0.0159(12) 0.0032(8) 0.0078(10) 0.0007(8)
O6 0.0388(17) 0.0229(12) 0.0250(15) -0.0005(10) 0.0166(13) 0.0114(11)
O7 0.0152(12) 0.0272(12) 0.0187(13) 0.0040(9) 0.0089(10) 0.0035(9)
C1 0.0138(17) 0.0193(15) 0.0160(18) -0.0007(12) 0.0027(14) -0.0025(12)
C11 0.0181(17) 0.0131(14) 0.0103(16) 0.0013(11) -0.0032(14) 0.0008(12)
C6 0.0168(17) 0.0169(14) 0.0151(17) -0.0039(12) 0.0077(14) 0.0033(12)
C2 0.0207(18) 0.0168(14) 0.0210(19) -0.0026(12) 0.0106(15) -0.0032(13)
C12 0.0186(17) 0.0153(14) 0.0110(16) 0.0000(11) 0.0035(14) 0.0027(12)
C7 0.0227(19) 0.0169(14) 0.0143(17) -0.0015(12) 0.0066(15) 0.0015(13)
C4 0.023(2) 0.0295(18) 0.027(2) -0.0074(15) 0.0075(17) 0.0010(15)
C8 0.025(2) 0.0252(17) 0.025(2) 0.0041(14) 0.0048(17) 0.0024(14)
C10 0.027(2) 0.0332(18) 0.0175(19) 0.0069(14) 0.0084(17) 0.0009(15)
C3 0.036(2) 0.0265(17) 0.022(2) -0.0041(14) 0.0124(18) 0.0081(16)
C15 0.026(2) 0.0202(15) 0.029(2) 0.0003(13) 0.0080(16) -0.0043(14)
C13 0.029(2) 0.0367(18) 0.0181(19) -0.0014(14) 0.0095(16) 0.0023(15)
C5 0.013(2) 0.015(3) 0.012(2) 0.004(2) -0.0007(17) -0.0040(18)
C5A 0.013(2) 0.015(3) 0.012(2) 0.004(2) -0.0007(17) -0.0040(18)
C14 0.024(3) 0.038(2) 0.033(3) -0.002(2) 0.020(2) -0.001(2)
C14A 0.024(3) 0.038(2) 0.033(3) -0.002(2) 0.020(2) -0.001(2)
C9 0.039(9) 0.035(7) 0.046(11) -0.002(6) 0.027(9) 0.003(5)
C9A 0.039(9) 0.035(7) 0.046(11) -0.002(6) 0.027(9) 0.003(5)
O9 0.035(3) 0.041(3) 0.021(3) 0.009(2) 0.010(3) 0.010(3)

loop_
_atom_type_symbol
_atom_type_description
_atom_type_scat_dispersion_real
_atom_type_scat_dispersion_imag
_atom_type_scat_source
C C 0.0033 0.0016 'International Tables Vol C Tables 4.2.6.8 and 6.1.1.4'
H H 0.0000 0.0000 'International Tables Vol C Tables 4.2.6.8 and 6.1.1.4'
Dy Dy -0.1892 4.4098 'International Tables Vol C Tables 4.2.6.8 and 6.1.1.4'
O O 0.0106 0.0060 'International Tables Vol C Tables 4.2.6.8 and 6.1.1.4'
S S 0.1246 0.1234 'International Tables Vol C Tables 4.2.6.8 and 6.1.1.4'

loop_
_geom_angle_atom_site_label_1
_geom_angle_atom_site_label_2
_geom_angle_atom_site_label_3
_geom_angle
_geom_angle_site_symmetry_1
_geom_angle_site_symmetry_3
_geom_angle_publ_flag
O4 Dy1 O1 132.29(8) . . ?
O4 Dy1 O2 85.35(8) . . ?
O4 Dy1 O3 53.65(8) . . ?
O4 Dy1 O7 139.71(8) . . ?
O1 Dy1 O3 120.64(8) . . ?
O2 Dy1 O1 53.51(8) . . ?
O2 Dy1 O3 73.11(7) . . ?
O8 Dy1 O4 128.54(8) . . ?
O8 Dy1 O1 73.89(8) . . ?
O8 Dy1 O2 81.98(8) . . ?
O8 Dy1 O3 74.96(8) . . ?
O8 Dy1 O7 84.68(8) . . ?
O5 Dy1 O4 75.18(9) . . ?
O5 Dy1 O1 85.17(10) . . ?
O5 Dy1 O2 95.84(9) . . ?
O5 Dy1 O8 155.53(9) . . ?
O5 Dy1 O3 127.91(8) . . ?
O5 Dy1 O6 116.88(10) . 3_766 ?
O5 Dy1 O7 76.93(8) . . ?
O6 Dy1 O4 90.66(8) 3_766 . ?
O6 Dy1 O1 136.63(8) 3_766 . ?
O6 Dy1 O2 144.83(9) 3_766 . ?
O6 Dy1 O8 73.39(9) 3_766 . ?
O6 Dy1 O3 76.46(8) 3_766 . ?
O6 Dy1 O7 76.74(9) 3_766 . ?
O7 Dy1 O1 72.61(8) . . ?
O7 Dy1 O2 126.11(8) . . ?
O7 Dy1 O3 150.01(7) . . ?
C13 S3A C14A 96.9(3) . . ?
C8 S2A C9A 93.1(8) . . ?
C3 S1 C5 94.3(4) . . ?
C10 S2 C9 91.6(10) . . ?
C6 O4 Dy1 94.71(19) . . ?
C4 S1A C5A 94.7(6) . . ?
C1 O1 Dy1 92.5(2) . . ?
C1 O2 Dy1 93.84(19) . . ?
Dy1 O8 H8A 109.7 . . ?
Dy1 O8 H8B 109.6 . . ?
H8A O8 H8B 104.2 . . ?
C11 O5 Dy1 166.6(2) . . ?
C14 S3 C15 93.5(7) . . ?
C6 O3 Dy1 92.2(2) . . ?
C11 O6 Dy1 113.5(2) . 3_766 ?
Dy1 O7 H7A 110.0 . . ?
Dy1 O7 H7B 109.8 . . ?
H7A O7 H7B 104.1 . . ?
O1 C1 C2 119.9(3) . . ?
O2 C1 O1 119.9(3) . . ?
O2 C1 C2 120.2(3) . . ?
O5 C11 C12 120.0(3) . . ?
O6 C11 O5 121.9(3) . . ?
O6 C11 C12 118.0(3) . . ?
O4 C6 C7 120.4(3) . . ?
O3 C6 O4 119.0(3) . . ?
O3 C6 C7 120.5(3) . . ?
C4 C2 C1 124.0(3) . . ?
C3 C2 C1 124.0(3) . . ?
C3 C2 C4 111.9(3) . . ?
C15 C12 C11 123.5(3) . . ?
C13 C12 C11 124.1(3) . . ?
C13 C12 C15 112.4(3) . . ?
C8 C7 C6 122.9(3) . . ?
C8 C7 C10 112.2(3) . . ?
C10 C7 C6 124.8(3) . . ?
S1A C4 H4B 124.9 . . ?
C2 C4 S1A 110.2(3) . . ?
C2 C4 H4B 124.9 . . ?
C2 C4 H4A 121.7 . . ?
C2 C4 C5 116.6(5) . . ?
C5 C4 H4A 121.7 . . ?
S2A C8 H8AA 122.9 . . ?
C7 C8 S2A 114.2(4) . . ?
C7 C8 H8AA 122.9 . . ?
C7 C8 H8BB 125.0 . . ?
C7 C8 C9 109.9(14) . . ?
C9 C8 H8BB 125.0 . . ?
S2 C10 H10A 122.8 . . ?
C7 C10 S2 114.4(4) . . ?
C7 C10 H10A 122.8 . . ?
C7 C10 H10 123.7 . . ?
C7 C10 C9A 112.5(11) . . ?
C9A C10 H10 123.7 . . ?
S1 C3 H3A 124.6 . . ?
C2 C3 S1 110.8(3) . . ?
C2 C3 H3A 124.6 . . ?
C2 C3 H3B 121.8 . . ?
C2 C3 C5A 116.5(7) . . ?
C5A C3 H3B 121.8 . . ?
S3 C15 H15A 120.1 . . ?
C12 C15 S3 119.8(4) . . ?
C12 C15 H15A 120.1 . . ?
C12 C15 H15 126.3 . . ?
C12 C15 C14A 107.4(5) . . ?
C14A C15 H15 126.3 . . ?
S3A C13 H13 121.8 . . ?
C12 C13 S3A 116.3(3) . . ?
C12 C13 H13 121.8 . . ?
C12 C13 H13A 130.9 . . ?
C12 C13 C14 98.3(9) . . ?
C14 C13 H13A 130.9 . . ?
S1 C5 H5 127.0 . . ?
C4 C5 S1 106.1(6) . . ?
C4 C5 H5 127.0 . . ?
S1A C5A H5A 127.4 . . ?
C3 C5A S1A 105.1(9) . . ?
C3 C5A H5A 127.4 . . ?
S3 C14 C13 113.2(12) . . ?
S3 C14 H14 123.4 . . ?
C13 C14 H14 123.4 . . ?
S3A C14A H14A 126.5 . . ?
C15 C14A S3A 106.9(6) . . ?
C15 C14A H14A 126.5 . . ?
S2 C9 H9 124.3 . . ?
C8 C9 S2 111(2) . . ?
C8 C9 H9 124.3 . . ?
S2A C9A H9A 126.2 . . ?
C10 C9A S2A 107.6(15) . . ?
C10 C9A H9A 126.2 . . ?
H9B O9 H9C 104.5 . . ?

loop_
_geom_bond_atom_site_label_1
_geom_bond_atom_site_label_2
_geom_bond_distance
_geom_bond_site_symmetry_2
_geom_bond_publ_flag
Dy1 O4 2.400(2) . ?
Dy1 O1 2.446(2) . ?
Dy1 O2 2.423(2) . ?
Dy1 O8 2.361(2) . ?
Dy1 O5 2.285(3) . ?
Dy1 O3 2.459(2) . ?
Dy1 O6 2.325(2) 3_766 ?
Dy1 O7 2.405(2) . ?
S3A C13 1.587(4) . ?
S3A C14A 1.646(10) . ?
S2A C8 1.624(6) . ?
S2A C9A 1.77(3) . ?
S1 C3 1.701(4) . ?
S1 C5 1.754(8) . ?
S2 C10 1.652(8) . ?
S2 C9 1.70(4) . ?
O4 C6 1.278(4) . ?
S1A C4 1.691(5) . ?
S1A C5A 1.750(13) . ?
O1 C1 1.271(4) . ?
O2 C1 1.261(4) . ?
O8 H8A 0.8550 . ?
O8 H8B 0.8537 . ?
O5 C11 1.265(4) . ?
S3 C15 1.543(6) . ?
S3 C14 1.50(2) . ?
O3 C6 1.268(4) . ?
O6 C11 1.254(4) . ?
O7 H7A 0.8595 . ?
O7 H7B 0.8598 . ?
C1 C2 1.480(4) . ?
C11 C12 1.482(4) . ?
C6 C7 1.466(5) . ?
C2 C4 1.391(5) . ?
C2 C3 1.385(5) . ?
C12 C15 1.391(5) . ?
C12 C13 1.388(5) . ?
C7 C8 1.386(5) . ?
C7 C10 1.394(5) . ?
C4 H4B 0.9500 . ?
C4 H4A 0.9500 . ?
C4 C5 1.395(11) . ?
C8 H8AA 0.9500 . ?
C8 H8BB 0.9500 . ?
C8 C9 1.45(2) . ?
C10 H10A 0.9500 . ?
C10 H10 0.9500 . ?
C10 C9A 1.43(2) . ?
C3 H3A 0.9500 . ?
C3 H3B 0.9500 . ?
C3 C5A 1.400(14) . ?
C15 H15A 0.9500 . ?
C15 H15 0.9500 . ?
C15 C14A 1.622(8) . ?
C13 H13 0.9500 . ?
C13 H13A 0.9500 . ?
C13 C14 1.717(15) . ?
C5 H5 0.9500 . ?
C5A H5A 0.9500 . ?
C14 H14 0.9500 . ?
C14A H14A 0.9500 . ?
C9 H9 0.9500 . ?
C9A H9A 0.9500 . ?
O9 H9B 0.8500 . ?
O9 H9C 0.8496 . ?

loop_
_geom_torsion_atom_site_label_1
_geom_torsion_atom_site_label_2
_geom_torsion_atom_site_label_3
_geom_torsion_atom_site_label_4
_geom_torsion
_geom_torsion_site_symmetry_1
_geom_torsion_site_symmetry_2
_geom_torsion_site_symmetry_3
_geom_torsion_site_symmetry_4
_geom_torsion_publ_flag
Dy1 O4 C6 O3 -6.6(3) . . . . ?
Dy1 O4 C6 C7 169.9(2) . . . . ?
Dy1 O1 C1 O2 4.9(3) . . . . ?
Dy1 O1 C1 C2 -173.3(3) . . . . ?
Dy1 O2 C1 O1 -5.0(3) . . . . ?
Dy1 O2 C1 C2 173.3(3) . . . . ?
Dy1 O5 C11 O6 -119.2(10) . . . . ?
Dy1 O5 C11 C12 62.3(12) . . . . ?
Dy1 O3 C6 O4 6.4(3) . . . . ?
Dy1 O3 C6 C7 -170.1(2) . . . . ?
Dy1 O6 C11 O5 -2.0(4) 3_766 . . . ?
Dy1 O6 C11 C12 176.6(2) 3_766 . . . ?
O4 C6 C7 C8 -178.6(3) . . . . ?
O4 C6 C7 C10 -2.7(5) . . . . ?
O1 C1 C2 C4 8.9(5) . . . . ?
O1 C1 C2 C3 -175.8(3) . . . . ?
O2 C1 C2 C4 -169.3(3) . . . . ?
O2 C1 C2 C3 5.9(5) . . . . ?
O5 C11 C12 C15 -165.4(3) . . . . ?
O5 C11 C12 C13 15.0(5) . . . . ?
O3 C6 C7 C8 -2.1(5) . . . . ?
O3 C6 C7 C10 173.7(3) . . . . ?
O6 C11 C12 C15 16.0(5) . . . . ?
O6 C11 C12 C13 -163.6(3) . . . . ?
C1 C2 C4 S1A 172.4(3) . . . . ?
C1 C2 C4 C5 179.0(5) . . . . ?
C1 C2 C3 S1 -174.7(3) . . . . ?
C1 C2 C3 C5A 178.1(7) . . . . ?
C11 C12 C15 S3 -179.1(4) . . . . ?
C11 C12 C15 C14A 178.9(5) . . . . ?
C11 C12 C13 S3A -179.5(3) . . . . ?
C11 C12 C13 C14 170.1(8) . . . . ?
C6 C7 C8 S2A 174.7(4) . . . . ?
C6 C7 C8 C9 179.1(15) . . . . ?
C6 C7 C10 S2 -174.7(4) . . . . ?
C6 C7 C10 C9A -179.3(11) . . . . ?
C2 C4 C5 S1 -5.6(7) . . . . ?
C2 C3 C5A S1A 12.0(10) . . . . ?
C12 C15 C14A S3A 1.5(7) . . . . ?
C12 C13 C14 S3 17.1(15) . . . . ?
C7 C8 C9 S2 -6(3) . . . . ?
C7 C10 C9A S2A 5.9(17) . . . . ?
C4 S1A C5A C3 -11.6(8) . . . . ?
C4 C2 C3 S1 1.0(4) . . . . ?
C4 C2 C3 C5A -6.2(8) . . . . ?
C8 S2A C9A C10 -5.8(15) . . . . ?
C8 C7 C10 S2 1.6(5) . . . . ?
C8 C7 C10 C9A -3.0(11) . . . . ?
C10 S2 C9 C8 6(2) . . . . ?
C10 C7 C8 S2A -1.7(5) . . . . ?
C10 C7 C8 C9 2.8(15) . . . . ?
C3 S1 C5 C4 5.1(6) . . . . ?
C3 C2 C4 S1A -3.3(4) . . . . ?
C3 C2 C4 C5 3.2(6) . . . . ?
C15 S3 C14 C13 -15.3(13) . . . . ?
C15 C12 C13 S3A 0.9(4) . . . . ?
C15 C12 C13 C14 -9.5(9) . . . . ?
C13 S3A C14A C15 -0.9(6) . . . . ?
C13 C12 C15 S3 0.5(5) . . . . ?
C13 C12 C15 C14A -1.4(6) . . . . ?
C5 S1 C3 C2 -3.6(5) . . . . ?
C5A S1A C4 C2 8.9(6) . . . . ?
C14 S3 C15 C12 10.2(10) . . . . ?
C14A S3A C13 C12 0.1(5) . . . . ?
C9 S2 C10 C7 -4.3(15) . . . . ?
C9A S2A C8 C7 4.4(11) . . . . ?
